data_7020648
loop_
_publ_author_name
'Yu, Gilbert'
'Suzaki, Yuji'
'Abe, Tomoko'
'Osakada, Kohtaro'

_publ_section_title
;
 Introduction of ferrocene-containing [2]rotaxanes onto siloxane,
 silsesquioxane and polysiloxanes via click chemistry.
;
_journal_issue 5
_journal_name_full 'Dalton transactions (Cambridge, England : 2003)'
_journal_page_first 1476
_journal_page_last 1482
_journal_paper_doi 10.1039/c2dt31406a
_journal_volume 42
_journal_year 2013
_chemical_formula_moiety 'C50 H68 F6 Fe N O10 P'
_chemical_formula_sum 'C50 H68 F6 Fe N O10 P'
_chemical_formula_weight 1043.90
_space_group_IT_number 14
_symmetry_cell_setting monoclinic
_symmetry_Int_Tables_number 14
_symmetry_space_group_name_Hall '-P 2ybc'
_symmetry_space_group_name_H-M 'P 1 21/c 1'
_atom_sites_solution_hydrogens geom
_atom_sites_solution_primary direct
_atom_sites_solution_secondary difmap
_cell_angle_alpha 90.0000
_cell_angle_beta 92.146(7)
_cell_angle_gamma 90.0000
_cell_formula_units_Z 4
_cell_length_a 10.108(4)
_cell_length_b 24.054(9)
_cell_length_c 21.012(8)
_cell_measurement_reflns_used 15848
_cell_measurement_temperature 113
_cell_measurement_theta_max 27.48
_cell_measurement_theta_min 3.03
_cell_volume 5105(3)
_computing_cell_refinement CrystalClear
_computing_data_collection 'CrystalClear (Rigaku Corp., 2000)'
_computing_data_reduction CrystalClear
_computing_molecular_graphics 'CrystalStructure 4.0'
_computing_publication_material 'CrystalStructure 4.0 (Rigaku, 2010)'
_computing_structure_refinement 'CRYSTALS (Carruthers, et al., 1999)'
_computing_structure_solution 'SIR92 (Altomare, et al., 1994)'
_diffrn_ambient_temperature 113
_diffrn_detector_area_resol_mean 7.314
_diffrn_measured_fraction_theta_full 0.974
_diffrn_measured_fraction_theta_max 0.974
_diffrn_measurement_device_type 'Rigaku Saturn70'
_diffrn_measurement_method \w
_diffrn_radiation_type 'Mo K\a'
_diffrn_radiation_wavelength 0.71070
_diffrn_reflns_av_R_equivalents 0.0254
_diffrn_reflns_limit_h_max 13
_diffrn_reflns_limit_h_min -12
_diffrn_reflns_limit_k_max 22
_diffrn_reflns_limit_k_min -31
_diffrn_reflns_limit_l_max 27
_diffrn_reflns_limit_l_min -27
_diffrn_reflns_number 36929
_diffrn_reflns_theta_full 27.48
_diffrn_reflns_theta_max 27.48
_diffrn_standards_number 0
_exptl_absorpt_coefficient_mu 0.405
_exptl_absorpt_correction_T_max 0.904
_exptl_absorpt_correction_T_min 0.844
_exptl_absorpt_correction_type multi-scan
_exptl_absorpt_process_details 'REQAB (Rigaku, 1998)'
_exptl_crystal_colour orange
_exptl_crystal_density_diffrn 1.358
_exptl_crystal_density_method 'not measured'
_exptl_crystal_description prism
_exptl_crystal_F_000 2200.00
_exptl_crystal_size_max 0.500
_exptl_crystal_size_mid 0.300
_exptl_crystal_size_min 0.250
_refine_diff_density_max 2.790
_refine_diff_density_min -0.448
_refine_ls_extinction_method none
_refine_ls_goodness_of_fit_ref 0.966
_refine_ls_hydrogen_treatment constr
_refine_ls_number_constraints 3
_refine_ls_number_parameters 707
_refine_ls_number_reflns 8012
_refine_ls_number_restraints 16
_refine_ls_R_factor_gt 0.0695
_refine_ls_shift/su_max 0.000
_refine_ls_structure_factor_coef F
_refine_ls_weighting_details 'w = 1/[0.0125Fo^2^ + 1.0000\s(Fo^2^)]'
_refine_ls_weighting_scheme calc
_refine_ls_wR_factor_ref 0.1154
_reflns_number_gt 8012
_reflns_number_total 11405
_reflns_threshold_expression F>3.0\s(F)
_cod_data_source_file c2dt31406a.txt
_cod_data_source_block '[(DB24C8)4]/AcOEt'
_cod_original_cell_volume 5105(4)
_cod_database_code 7020648

loop_
_symmetry_equiv_pos_site_id
_symmetry_equiv_pos_as_xyz
1 +X,+Y,+Z
2 -X,1/2+Y,1/2-Z
3 -X,-Y,-Z
4 +X,1/2-Y,1/2+Z

loop_
_atom_site_label
_atom_site_type_symbol
_atom_site_fract_x
_atom_site_fract_y
_atom_site_fract_z
_atom_site_U_iso_or_equiv
_atom_site_adp_type
_atom_site_occupancy
_atom_site_symmetry_multiplicity
_atom_site_calc_flag
_atom_site_refinement_flags
Fe(1) Fe 0.55593(5) 0.17787(2) 0.44620(2) 0.02296(15) Uani 1.0 4 d .
P(1) P 0.99359(10) -0.14089(4) 0.30964(5) 0.0265(3) Uani 1.0 4 d .
F(1) F 0.9785(3) -0.08787(10) 0.35425(13) 0.0462(8) Uani 1.0 4 d .
F(2) F 1.0446(4) -0.10052(15) 0.25575(16) 0.0668(11) Uani 1.0 4 d .
F(3) F 1.1355(4) -0.14934(14) 0.3406(3) 0.0827(13) Uani 1.0 4 d .
F(4) F 0.9335(5) -0.18036(14) 0.36194(17) 0.0819(13) Uani 1.0 4 d .
F(5) F 0.8471(3) -0.13173(13) 0.27951(16) 0.0577(10) Uani 1.0 4 d .
F(6) F 1.0087(4) -0.19382(13) 0.26473(17) 0.0620(10) Uani 1.0 4 d .
O(1) O 0.7823(3) 0.15871(11) 0.18223(12) 0.0241(7) Uani 1.0 4 d .
O(2) O 0.5467(3) 0.23016(10) 0.18454(12) 0.0232(6) Uani 1.0 4 d .
O(3) O 0.3025(3) 0.19467(11) 0.21480(12) 0.0238(7) Uani 1.0 4 d .
O(4) O 0.1504(3) 0.13975(11) 0.31118(12) 0.0270(7) Uani 1.0 4 d .
O(5) O 0.2171(4) 0.05097(15) 0.37159(18) 0.0491(10) Uani 1.0 4 d .
O(6) O 0.4432(6) -0.0236(3) 0.3231(3) 0.0315(16) Uani 0.508(10) 4 d .
O(7) O 0.4403(6) -0.0152(2) 0.3757(3) 0.0297(17) Uani 0.492(10) 4 d .
O(8) O 0.6940(3) 0.02122(12) 0.35165(15) 0.0339(8) Uani 1.0 4 d .
O(9) O 0.8473(3) 0.07343(11) 0.25199(12) 0.0252(7) Uani 1.0 4 d .
O(10) O 0.7924(5) -0.18554(19) 0.06909(19) 0.0656(14) Uani 1.0 4 d .
O(11) O 0.9976(5) -0.19281(19) 0.0417(3) 0.0671(14) Uani 1.0 4 d .
N(1) N 0.5264(3) 0.12021(12) 0.24757(13) 0.0222(8) Uani 1.0 4 d .
C(1) C 0.6383(5) 0.11286(18) 0.49621(19) 0.0356(11) Uani 1.0 4 d .
C(2) C 0.5050(5) 0.10271(17) 0.48071(18) 0.0348(11) Uani 1.0 4 d .
C(3) C 0.4266(5) 0.14491(19) 0.50807(19) 0.0364(12) Uani 1.0 4 d .
C(4) C 0.5157(5) 0.18167(18) 0.54072(18) 0.0329(11) Uani 1.0 4 d .
C(5) C 0.6459(5) 0.16239(19) 0.53334(18) 0.0339(11) Uani 1.0 4 d .
C(6) C 0.6637(4) 0.18838(15) 0.36679(17) 0.0252(9) Uani 1.0 4 d .
C(7) C 0.6594(5) 0.23920(17) 0.40135(18) 0.0326(11) Uani 1.0 4 d .
C(8) C 0.5218(5) 0.25436(16) 0.40594(18) 0.0339(11) Uani 1.0 4 d .
C(9) C 0.4430(4) 0.21349(15) 0.37427(16) 0.0260(9) Uani 1.0 4 d .
C(10) C 0.5306(4) 0.17208(14) 0.35013(16) 0.0218(9) Uani 1.0 4 d .
C(11) C 0.4894(4) 0.12001(14) 0.31646(16) 0.0213(9) Uani 1.0 4 d .
C(12) C 0.4693(4) 0.07078(16) 0.21296(17) 0.0272(10) Uani 1.0 4 d .
C(13) C 0.5091(4) 0.06893(15) 0.14498(17) 0.0252(9) Uani 1.0 4 d .
C(14) C 0.4417(5) 0.1011(2) 0.09880(19) 0.0395(12) Uani 1.0 4 d .
C(15) C 0.4766(6) 0.0983(3) 0.0357(2) 0.0476(14) Uani 1.0 4 d .
C(16) C 0.5819(5) 0.06464(19) 0.0175(2) 0.0407(12) Uani 1.0 4 d .
C(17) C 0.6487(5) 0.0342(2) 0.0634(3) 0.0420(13) Uani 1.0 4 d .
C(18) C 0.6123(4) 0.03554(17) 0.12730(19) 0.0317(10) Uani 1.0 4 d .
C(19) C 0.6197(7) 0.0627(3) -0.0512(3) 0.0617(17) Uani 1.0 4 d .
C(20) C 0.7206(5) 0.1035(3) -0.0680(3) 0.0471(14) Uani 1.0 4 d .
C(21) C 0.7576(7) 0.1020(3) -0.1392(3) 0.067(2) Uani 1.0 4 d .
C(22) C 0.6467(7) 0.1180(3) -0.1867(3) 0.0635(19) Uani 1.0 4 d .
C(23) C 0.9051(4) 0.07606(16) 0.19443(17) 0.0244(9) Uani 1.0 4 d .
C(24) C 0.9935(5) 0.03693(18) 0.1717(2) 0.0355(11) Uani 1.0 4 d .
C(25) C 1.0457(5) 0.0442(2) 0.1116(3) 0.0420(13) Uani 1.0 4 d .
C(26) C 1.0100(5) 0.0888(2) 0.0740(2) 0.0391(12) Uani 1.0 4 d .
C(27) C 0.9209(4) 0.12828(18) 0.09612(18) 0.0300(10) Uani 1.0 4 d .
C(28) C 0.8693(4) 0.12226(15) 0.15600(17) 0.0247(9) Uani 1.0 4 d .
C(29) C 0.7640(4) 0.21050(16) 0.14948(19) 0.0276(10) Uani 1.0 4 d .
C(30) C 0.6824(4) 0.24760(15) 0.19028(19) 0.0269(9) Uani 1.0 4 d .
C(31) C 0.4629(4) 0.26708(16) 0.21731(18) 0.0260(9) Uani 1.0 4 d .
C(32) C 0.3220(4) 0.25203(16) 0.20025(19) 0.0281(10) Uani 1.0 4 d .
C(33) C 0.1655(4) 0.17940(17) 0.20905(17) 0.0258(9) Uani 1.0 4 d .
C(34) C 0.0995(4) 0.18473(15) 0.27229(17) 0.0242(9) Uani 1.0 4 d .
C(35) C 0.1035(4) 0.13603(19) 0.37123(18) 0.0326(11) Uani 1.0 4 d .
C(36) C 0.0236(5) 0.1752(3) 0.3995(3) 0.0434(13) Uani 1.0 4 d .
C(37) C -0.0179(7) 0.1648(4) 0.4613(3) 0.072(2) Uani 1.0 4 d .
C(38) C 0.0176(8) 0.1167(4) 0.4929(3) 0.084(3) Uani 1.0 4 d .
C(39) C 0.0965(6) 0.0784(3) 0.4649(3) 0.0665(19) Uani 1.0 4 d .
C(40) C 0.1396(5) 0.0869(3) 0.4038(3) 0.0419(13) Uani 1.0 4 d .
C(41) C 0.2467(12) -0.0086(6) 0.3868(7) 0.027(3) Uani 0.508(10) 4 d .
C(42) C 0.2197(15) -0.0005(6) 0.4086(6) 0.032(3) Uani 0.492(10) 4 d .
C(43) C 0.3108(10) -0.0401(4) 0.3338(7) 0.034(3) Uani 0.508(10) 4 d .
C(44) C 0.3045(11) -0.0326(5) 0.3678(7) 0.031(3) Uani 0.492(10) 4 d .
C(45) C 0.5313(5) -0.0508(2) 0.3581(3) 0.0499(15) Uani 1.0 4 d .
C(46) C 0.6699(5) -0.0348(2) 0.3599(4) 0.0546(16) Uani 1.0 4 d .
C(47) C 0.8297(4) 0.03674(16) 0.35695(17) 0.0263(9) Uani 1.0 4 d .
C(48) C 0.8982(4) 0.03067(15) 0.29452(17) 0.0245(9) Uani 1.0 4 d .
C(49) C 0.8192(7) -0.2266(3) -0.0291(3) 0.0630(18) Uani 1.0 4 d .
C(50) C 0.8819(6) -0.2004(3) 0.0296(3) 0.0507(15) Uani 1.0 4 d .
C(51) C 0.8249(10) -0.1603(5) 0.1296(5) 0.021(2) Uiso 0.3358 4 d .
C(52) C 0.8519(13) -0.1399(6) 0.1184(7) 0.112(5) Uiso 0.66674(7) 4 d .
C(53) C 0.8835(9) -0.0788(4) 0.1048(5) 0.055(2) Uiso 0.66674(7) 4 d .
C(54) C 0.6971(14) -0.1311(8) 0.1502(10) 0.067(5) Uiso 0.3359 4 d .
H(1) H 0.4925 0.1531 0.2279 0.0266 Uiso 1.0 4 calc R
H(2) H 0.6201 0.1196 0.2452 0.0267 Uiso 1.0 4 calc R
H(3) H 0.7111 0.0910 0.4837 0.0428 Uiso 1.0 4 calc R
H(4) H 0.7247 0.1793 0.5501 0.0405 Uiso 1.0 4 calc R
H(5) H 0.4917 0.2142 0.5633 0.0396 Uiso 1.0 4 calc R
H(6) H 0.3329 0.1480 0.5055 0.0437 Uiso 1.0 4 calc R
H(7) H 0.4715 0.0723 0.4562 0.0417 Uiso 1.0 4 calc R
H(8) H 0.7416 0.1686 0.3568 0.0302 Uiso 1.0 4 calc R
H(9) H 0.7331 0.2592 0.4189 0.0390 Uiso 1.0 4 calc R
H(10) H 0.4895 0.2861 0.4273 0.0408 Uiso 1.0 4 calc R
H(11) H 0.3491 0.2132 0.3702 0.0312 Uiso 1.0 4 calc R
H(12) H 0.3962 0.1158 0.3187 0.0256 Uiso 1.0 4 calc R
H(13) H 0.5323 0.0895 0.3371 0.0255 Uiso 1.0 4 calc R
H(14) H 0.5001 0.0380 0.2339 0.0325 Uiso 1.0 4 calc R
H(15) H 0.3754 0.0723 0.2139 0.0328 Uiso 1.0 4 calc R
H(16) H 0.3712 0.1247 0.1104 0.0475 Uiso 1.0 4 calc R
H(17) H 0.4286 0.1196 0.0045 0.0572 Uiso 1.0 4 calc R
H(18) H 0.7207 0.0113 0.0521 0.0509 Uiso 1.0 4 calc R
H(19) H 0.6593 0.0139 0.1584 0.0381 Uiso 1.0 4 calc R
H(20) H 0.6529 0.0266 -0.0597 0.0749 Uiso 1.0 4 calc R
H(21) H 0.5423 0.0692 -0.0772 0.0753 Uiso 1.0 4 calc R
H(22) H 0.6878 0.1396 -0.0592 0.0567 Uiso 1.0 4 calc R
H(23) H 0.7983 0.0967 -0.0424 0.0567 Uiso 1.0 4 calc R
H(24) H 0.8306 0.1263 -0.1444 0.0807 Uiso 1.0 4 calc R
H(25) H 0.7831 0.0650 -0.1488 0.0807 Uiso 1.0 4 calc R
H(26) H 0.5964 0.0862 -0.1991 0.0768 Uiso 1.0 4 calc R
H(27) H 0.6842 0.1341 -0.2231 0.0767 Uiso 1.0 4 calc R
H(28) H 0.5908 0.1443 -0.1674 0.0768 Uiso 1.0 4 calc R
H(29) H 1.0189 0.0057 0.1971 0.0427 Uiso 1.0 4 calc R
H(30) H 1.1069 0.0178 0.0965 0.0507 Uiso 1.0 4 calc R
H(31) H 1.0451 0.0927 0.0329 0.0474 Uiso 1.0 4 calc R
H(32) H 0.8960 0.1592 0.0702 0.0361 Uiso 1.0 4 calc R
H(33) H 0.8477 0.2272 0.1432 0.0331 Uiso 1.0 4 calc R
H(34) H 0.7196 0.2047 0.1094 0.0331 Uiso 1.0 4 calc R
H(35) H 0.6896 0.2851 0.1765 0.0324 Uiso 1.0 4 calc R
H(36) H 0.7128 0.2448 0.2335 0.0321 Uiso 1.0 4 calc R
H(37) H 0.4789 0.2635 0.2620 0.0311 Uiso 1.0 4 calc R
H(38) H 0.4797 0.3043 0.2048 0.0313 Uiso 1.0 4 calc R
H(39) H 0.3044 0.2582 0.1561 0.0336 Uiso 1.0 4 calc R
H(40) H 0.2641 0.2742 0.2242 0.0337 Uiso 1.0 4 calc R
H(41) H 0.1217 0.2034 0.1791 0.0308 Uiso 1.0 4 calc R
H(42) H 0.1583 0.1421 0.1945 0.0307 Uiso 1.0 4 calc R
H(43) H 0.0061 0.1816 0.2664 0.0291 Uiso 1.0 4 calc R
H(44) H 0.1207 0.2195 0.2917 0.0288 Uiso 1.0 4 calc R
H(45) H -0.0009 0.2084 0.3774 0.0523 Uiso 1.0 4 calc R
H(46) H -0.0711 0.1919 0.4810 0.0872 Uiso 1.0 4 calc R
H(47) H -0.0138 0.1105 0.5343 0.1004 Uiso 1.0 4 calc R
H(48) H 0.1215 0.0456 0.4875 0.0791 Uiso 1.0 4 calc R
H(49) H 0.7158 -0.0537 0.3264 0.0658 Uiso 1.0 4 calc R
H(50) H 0.7106 -0.0446 0.4009 0.0658 Uiso 1.0 4 calc R
H(51) H 0.8307 0.0749 0.3717 0.0315 Uiso 1.0 4 calc R
H(52) H 0.8694 0.0132 0.3899 0.0316 Uiso 1.0 4 calc R
H(53) H 0.8794 -0.0049 0.2745 0.0294 Uiso 1.0 4 calc R
H(54) H 0.9933 0.0355 0.2996 0.0293 Uiso 1.0 4 calc R
H(55) H 0.8516 -0.2639 -0.0335 0.0756 Uiso 1.0 4 calc R
H(56) H 0.7248 -0.2274 -0.0256 0.0755 Uiso 1.0 4 calc R
H(57) H 0.8412 -0.2052 -0.0658 0.0755 Uiso 1.0 4 calc R

loop_
_atom_site_aniso_label
_atom_site_aniso_U_11
_atom_site_aniso_U_22
_atom_site_aniso_U_33
_atom_site_aniso_U_12
_atom_site_aniso_U_13
_atom_site_aniso_U_23
Fe(1) 0.0338(4) 0.0197(3) 0.0153(3) -0.0029(2) -0.0007(2) 0.00065(18)
P(1) 0.0295(5) 0.0214(5) 0.0283(5) 0.0014(4) -0.0041(4) -0.0036(4)
F(1) 0.0689(19) 0.0299(13) 0.0388(14) 0.0111(13) -0.0113(13) -0.0110(11)
F(2) 0.089(3) 0.062(2) 0.0515(19) -0.0173(19) 0.0284(18) 0.0022(16)
F(3) 0.054(2) 0.051(2) 0.139(4) 0.0240(16) -0.053(3) -0.037(3)
F(4) 0.138(4) 0.058(3) 0.049(2) -0.041(3) -0.008(3) 0.0200(16)
F(5) 0.0393(15) 0.0560(19) 0.076(3) 0.0010(14) -0.0185(15) -0.0115(16)
F(6) 0.071(2) 0.0428(16) 0.070(3) 0.0175(15) -0.0187(17) -0.0361(16)
O(1) 0.0233(13) 0.0220(13) 0.0271(13) 0.0003(10) 0.0037(10) 0.0070(10)
O(2) 0.0179(12) 0.0231(13) 0.0289(13) -0.0030(10) 0.0032(10) 0.0022(10)
O(3) 0.0178(12) 0.0246(13) 0.0292(13) 0.0006(10) 0.0032(10) 0.0065(10)
O(4) 0.0264(13) 0.0298(14) 0.0248(13) 0.0013(11) 0.0029(10) 0.0076(11)
O(5) 0.0354(17) 0.047(2) 0.064(3) -0.0066(15) -0.0087(16) 0.0346(18)
O(6) 0.030(3) 0.030(3) 0.034(4) -0.003(3) 0.002(3) 0.009(3)
O(7) 0.028(3) 0.014(3) 0.046(5) -0.002(2) -0.004(3) -0.002(3)
O(8) 0.0278(14) 0.0267(15) 0.0476(18) 0.0020(11) 0.0074(13) 0.0119(13)
O(9) 0.0265(13) 0.0244(13) 0.0250(13) 0.0052(11) 0.0030(10) 0.0076(10)
O(10) 0.065(3) 0.082(3) 0.049(3) 0.003(3) -0.009(2) -0.022(2)
O(11) 0.057(3) 0.075(3) 0.069(3) -0.014(3) -0.005(2) 0.025(3)
N(1) 0.0282(16) 0.0197(15) 0.0186(14) -0.0013(12) 0.0013(12) -0.0011(11)
C(1) 0.053(3) 0.031(2) 0.0227(18) 0.0094(19) 0.0044(17) 0.0089(16)
C(2) 0.055(3) 0.026(2) 0.0237(19) -0.0101(18) 0.0031(17) 0.0048(15)
C(3) 0.043(3) 0.043(3) 0.0229(19) -0.0109(19) 0.0017(17) 0.0076(17)
C(4) 0.041(3) 0.041(3) 0.0164(17) -0.0023(18) 0.0034(15) -0.0011(16)
C(5) 0.041(3) 0.043(3) 0.0173(17) -0.0005(19) -0.0043(15) 0.0013(16)
C(6) 0.0316(19) 0.0247(18) 0.0193(16) -0.0047(15) 0.0004(14) 0.0037(14)
C(7) 0.050(3) 0.026(2) 0.0218(18) -0.0103(17) 0.0012(17) 0.0015(15)
C(8) 0.057(3) 0.0196(18) 0.0252(19) 0.0046(18) 0.0045(18) 0.0006(14)
C(9) 0.035(2) 0.0238(18) 0.0189(16) 0.0041(15) 0.0002(14) 0.0022(14)
C(10) 0.0278(18) 0.0197(17) 0.0177(16) -0.0000(14) -0.0003(13) 0.0022(13)
C(11) 0.0264(18) 0.0200(17) 0.0173(15) -0.0015(13) -0.0004(13) 0.0019(12)
C(12) 0.038(2) 0.0253(19) 0.0189(17) -0.0090(16) 0.0054(15) -0.0022(14)
C(13) 0.035(2) 0.0222(17) 0.0188(16) -0.0043(15) 0.0030(14) -0.0047(13)
C(14) 0.054(3) 0.042(3) 0.0228(19) 0.011(2) 0.0042(18) -0.0012(17)
C(15) 0.070(4) 0.051(3) 0.022(2) -0.000(3) 0.007(2) 0.0051(19)
C(16) 0.055(3) 0.039(3) 0.029(2) -0.016(2) 0.015(2) -0.0098(18)
C(17) 0.042(3) 0.043(3) 0.042(3) -0.009(2) 0.016(2) -0.015(2)
C(18) 0.033(2) 0.031(2) 0.031(2) -0.0056(17) 0.0022(16) -0.0056(16)
C(19) 0.095(5) 0.056(4) 0.036(3) -0.036(4) 0.030(3) -0.022(3)
C(20) 0.049(3) 0.053(3) 0.039(3) -0.006(3) 0.004(2) 0.010(3)
C(21) 0.077(4) 0.082(5) 0.043(3) 0.011(4) 0.023(3) 0.018(3)
C(22) 0.085(5) 0.067(4) 0.041(3) 0.014(4) 0.017(3) -0.001(3)
C(23) 0.0232(17) 0.0262(18) 0.0238(17) -0.0013(14) 0.0008(14) 0.0019(14)
C(24) 0.039(3) 0.029(2) 0.038(3) 0.0081(17) 0.0060(18) 0.0066(17)
C(25) 0.051(3) 0.039(3) 0.037(3) 0.013(2) 0.014(2) -0.0015(19)
C(26) 0.045(3) 0.043(3) 0.030(2) 0.005(2) 0.0136(18) 0.0023(18)
C(27) 0.0270(19) 0.037(3) 0.0257(18) 0.0019(16) 0.0020(15) 0.0034(16)
C(28) 0.0232(17) 0.0248(18) 0.0260(18) -0.0038(14) -0.0006(14) 0.0020(14)
C(29) 0.0211(17) 0.0270(19) 0.035(2) 0.0007(15) 0.0046(15) 0.0135(16)
C(30) 0.0211(17) 0.0227(18) 0.037(2) -0.0054(14) 0.0001(15) 0.0044(15)
C(31) 0.0273(18) 0.0232(18) 0.0277(18) -0.0003(14) 0.0026(15) 0.0052(14)
C(32) 0.0252(18) 0.0275(19) 0.032(2) 0.0050(15) 0.0017(15) 0.0089(15)
C(33) 0.0191(17) 0.034(2) 0.0239(18) -0.0022(15) -0.0009(13) 0.0054(15)
C(34) 0.0191(17) 0.0290(19) 0.0244(17) 0.0029(14) 0.0011(13) 0.0050(14)
C(35) 0.029(2) 0.046(3) 0.0223(18) -0.0168(18) 0.0016(15) 0.0023(17)
C(36) 0.042(3) 0.058(3) 0.031(3) -0.020(3) 0.0085(19) -0.008(2)
C(37) 0.064(4) 0.114(6) 0.040(3) -0.048(4) 0.027(3) -0.036(4)
C(38) 0.099(6) 0.137(7) 0.015(3) -0.073(5) 0.005(3) -0.000(4)
C(39) 0.062(4) 0.107(6) 0.028(3) -0.051(4) -0.017(3) 0.032(3)
C(40) 0.033(3) 0.054(3) 0.038(3) -0.020(2) -0.0148(18) 0.022(2)
C(41) 0.016(6) 0.034(7) 0.029(7) -0.009(5) 0.006(5) 0.009(5)
C(42) 0.030(6) 0.033(6) 0.034(7) 0.007(5) 0.011(5) 0.021(6)
C(43) 0.026(5) 0.023(5) 0.052(7) -0.009(3) 0.009(5) -0.004(5)
C(44) 0.022(5) 0.029(6) 0.042(7) -0.012(4) 0.002(5) 0.004(5)
C(45) 0.038(3) 0.030(3) 0.082(4) 0.0010(19) 0.005(3) 0.021(3)
C(46) 0.034(3) 0.027(3) 0.103(5) 0.0047(19) 0.000(3) 0.010(3)
C(47) 0.0265(18) 0.0273(19) 0.0255(18) -0.0007(15) 0.0036(14) 0.0042(15)
C(48) 0.0233(17) 0.0246(18) 0.0256(17) 0.0047(14) 0.0003(14) 0.0060(14)
C(49) 0.081(5) 0.057(4) 0.051(4) -0.005(3) -0.005(3) -0.003(3)
C(50) 0.062(4) 0.045(3) 0.045(3) -0.002(3) -0.001(3) 0.014(3)

loop_
_atom_type_symbol
_atom_type_description
_atom_type_scat_dispersion_real
_atom_type_scat_dispersion_imag
_atom_type_scat_source
C C 0.0033 0.0016
;
International Tables for Crystallography
(1992, Vol. C, Tables 4.2.6.8 and 6.1.1.4)
;
H H 0.0000 0.0000
;
International Tables for Crystallography
(1992, Vol. C, Table 6.1.1.4)
;
N N 0.0061 0.0033
;
International Tables for Crystallography
(1992, Vol. C, Tables 4.2.6.8 and 6.1.1.4)
;
O O 0.0106 0.0060
;
International Tables for Crystallography
(1992, Vol. C, Tables 4.2.6.8 and 6.1.1.4)
;
Fe Fe 0.3463 0.8444
;
International Tables for Crystallography
(1992, Vol. C, Tables 4.2.6.8 and 6.1.1.4)
;
P P 0.1023 0.0942
;
International Tables for Crystallography
(1992, Vol. C, Tables 4.2.6.8 and 6.1.1.4)
;
F F 0.0171 0.0103
;
International Tables for Crystallography
(1992, Vol. C, Tables 4.2.6.8 and 6.1.1.4)
;

loop_
_geom_angle_atom_site_label_1
_geom_angle_atom_site_label_2
_geom_angle_atom_site_label_3
_geom_angle
_geom_angle_publ_flag
C(1) Fe(1) C(2) 40.17(19) no
C(1) Fe(1) C(3) 68.47(19) no
C(1) Fe(1) C(4) 68.08(17) no
C(1) Fe(1) C(5) 40.75(18) no
C(1) Fe(1) C(6) 107.18(17) no
C(1) Fe(1) C(7) 125.44(19) no
C(1) Fe(1) C(8) 163.41(18) no
C(1) Fe(1) C(9) 154.80(16) no
C(1) Fe(1) C(10) 119.51(16) no
C(2) Fe(1) C(3) 41.00(18) no
C(2) Fe(1) C(4) 68.21(17) no
C(2) Fe(1) C(5) 68.13(18) no
C(2) Fe(1) C(6) 123.69(16) no
C(2) Fe(1) C(7) 161.13(18) no
C(2) Fe(1) C(8) 155.49(19) no
C(2) Fe(1) C(9) 119.77(17) no
C(2) Fe(1) C(10) 105.72(15) no
C(3) Fe(1) C(4) 40.71(17) no
C(3) Fe(1) C(5) 68.47(18) no
C(3) Fe(1) C(6) 160.67(16) no
C(3) Fe(1) C(7) 156.97(18) no
C(3) Fe(1) C(8) 120.71(19) no
C(3) Fe(1) C(9) 106.29(17) no
C(3) Fe(1) C(10) 123.19(16) no
C(4) Fe(1) C(5) 40.31(18) no
C(4) Fe(1) C(6) 156.92(17) no
C(4) Fe(1) C(7) 122.42(17) no
C(4) Fe(1) C(8) 108.93(17) no
C(4) Fe(1) C(9) 124.95(17) no
C(4) Fe(1) C(10) 161.23(16) no
C(5) Fe(1) C(6) 121.36(17) no
C(5) Fe(1) C(7) 108.87(17) no
C(5) Fe(1) C(8) 126.49(17) no
C(5) Fe(1) C(9) 162.32(17) no
C(5) Fe(1) C(10) 155.76(17) no
C(6) Fe(1) C(7) 40.63(15) no
C(6) Fe(1) C(8) 68.78(16) no
C(6) Fe(1) C(9) 69.18(16) no
C(6) Fe(1) C(10) 41.17(15) no
C(7) Fe(1) C(8) 41.19(18) no
C(7) Fe(1) C(9) 68.94(16) no
C(7) Fe(1) C(10) 68.97(15) no
C(8) Fe(1) C(9) 40.44(16) no
C(8) Fe(1) C(10) 68.78(15) no
C(9) Fe(1) C(10) 41.28(15) no
F(1) P(1) F(2) 88.33(17) no
F(1) P(1) F(3) 88.05(19) no
F(1) P(1) F(4) 91.37(17) no
F(1) P(1) F(5) 90.85(17) no
F(1) P(1) F(6) 179.77(18) no
F(2) P(1) F(3) 93.4(2) no
F(2) P(1) F(4) 176.4(3) no
F(2) P(1) F(5) 87.37(19) no
F(2) P(1) F(6) 91.45(19) no
F(3) P(1) F(4) 90.2(3) no
F(3) P(1) F(5) 178.7(3) no
F(3) P(1) F(6) 92.0(2) no
F(4) P(1) F(5) 89.1(2) no
F(4) P(1) F(6) 88.84(19) no
F(5) P(1) F(6) 89.06(18) no
C(28) O(1) C(29) 115.8(3) no
C(30) O(2) C(31) 111.2(3) no
C(32) O(3) C(33) 111.8(3) no
C(34) O(4) C(35) 116.4(3) no
C(40) O(5) C(41) 128.0(6) no
C(40) O(5) C(42) 105.8(7) no
C(41) O(5) C(42) 22.4(8) no
O(7) O(6) C(43) 80.5(7) no
O(7) O(6) C(44) 55.7(6) no
O(7) O(6) C(45) 65.1(5) no
C(43) O(6) C(44) 24.9(7) no
C(43) O(6) C(45) 113.2(7) no
C(44) O(6) C(45) 100.3(6) no
O(6) O(7) C(43) 57.6(6) no
O(6) O(7) C(44) 84.0(8) no
O(6) O(7) C(45) 64.2(5) no
C(43) O(7) C(44) 26.5(8) no
C(43) O(7) C(45) 99.2(6) no
C(44) O(7) C(45) 116.8(7) no
C(46) O(8) C(47) 114.9(4) no
C(23) O(9) C(48) 115.3(3) no
C(50) O(10) C(51) 122.6(6) no
C(50) O(10) C(52) 110.2(6) no
C(51) O(10) C(52) 22.2(7) no
C(11) N(1) C(12) 111.0(3) no
Fe(1) C(1) C(2) 69.1(3) no
Fe(1) C(1) C(5) 69.8(3) no
C(2) C(1) C(5) 107.8(4) no
Fe(1) C(2) C(1) 70.8(3) no
Fe(1) C(2) C(3) 70.1(3) no
C(1) C(2) C(3) 109.2(4) no
Fe(1) C(3) C(2) 68.9(3) no
Fe(1) C(3) C(4) 69.9(3) no
C(2) C(3) C(4) 106.7(4) no
Fe(1) C(4) C(3) 69.4(3) no
Fe(1) C(4) C(5) 70.0(3) no
C(3) C(4) C(5) 108.7(4) no
Fe(1) C(5) C(1) 69.5(3) no
Fe(1) C(5) C(4) 69.7(3) no
C(1) C(5) C(4) 107.7(4) no
Fe(1) C(6) C(7) 70.3(3) no
Fe(1) C(6) C(10) 69.0(2) no
C(7) C(6) C(10) 108.3(4) no
Fe(1) C(7) C(6) 69.1(3) no
Fe(1) C(7) C(8) 69.1(3) no
C(6) C(7) C(8) 107.4(4) no
Fe(1) C(8) C(7) 69.7(3) no
Fe(1) C(8) C(9) 69.7(3) no
C(7) C(8) C(9) 108.6(4) no
Fe(1) C(9) C(8) 69.8(3) no
Fe(1) C(9) C(10) 68.7(2) no
C(8) C(9) C(10) 107.7(4) no
Fe(1) C(10) C(6) 69.9(2) no
Fe(1) C(10) C(9) 70.0(2) no
Fe(1) C(10) C(11) 123.5(3) no
C(6) C(10) C(9) 108.0(3) no
C(6) C(10) C(11) 126.1(4) no
C(9) C(10) C(11) 125.8(4) no
N(1) C(11) C(10) 112.2(3) no
N(1) C(12) C(13) 111.9(3) no
C(12) C(13) C(14) 120.3(4) no
C(12) C(13) C(18) 120.5(4) no
C(14) C(13) C(18) 119.3(4) no
C(13) C(14) C(15) 120.2(5) no
C(14) C(15) C(16) 120.7(5) no
C(15) C(16) C(17) 118.5(4) no
C(15) C(16) C(19) 120.0(5) no
C(17) C(16) C(19) 121.5(5) no
C(16) C(17) C(18) 121.4(5) no
C(13) C(18) C(17) 119.9(4) no
C(16) C(19) C(20) 114.3(5) no
C(19) C(20) C(21) 114.2(5) no
C(20) C(21) C(22) 115.3(6) no
O(9) C(23) C(24) 125.0(4) no
O(9) C(23) C(28) 115.7(4) no
C(24) C(23) C(28) 119.2(4) no
C(23) C(24) C(25) 119.5(4) no
C(24) C(25) C(26) 121.3(5) no
C(25) C(26) C(27) 119.8(5) no
C(26) C(27) C(28) 119.9(4) no
O(1) C(28) C(23) 115.3(4) no
O(1) C(28) C(27) 124.5(4) no
C(23) C(28) C(27) 120.2(4) no
O(1) C(29) C(30) 107.8(3) no
O(2) C(30) C(29) 108.8(3) no
O(2) C(31) C(32) 108.1(3) no
O(3) C(32) C(31) 108.7(3) no
O(3) C(33) C(34) 111.1(3) no
O(4) C(34) C(33) 105.9(3) no
O(4) C(35) C(36) 125.2(4) no
O(4) C(35) C(40) 114.3(4) no
C(36) C(35) C(40) 120.5(4) no
C(35) C(36) C(37) 118.2(5) no
C(36) C(37) C(38) 121.1(7) no
C(37) C(38) C(39) 120.4(6) no
C(38) C(39) C(40) 120.5(6) no
O(5) C(40) C(35) 115.8(4) no
O(5) C(40) C(39) 124.8(5) no
C(35) C(40) C(39) 119.4(5) no
O(5) C(41) C(42) 75.6(19) no
O(5) C(41) C(43) 114.2(10) no
O(5) C(41) C(44) 129.1(15) no
C(42) C(41) C(43) 170(3) no
C(42) C(41) C(44) 152(3) no
C(43) C(41) C(44) 21.9(11) no
O(5) C(42) C(41) 82(2) no
O(5) C(42) C(44) 97.7(10) no
C(41) C(42) C(44) 17.3(17) no
O(6) C(43) O(7) 41.9(4) no
O(6) C(43) C(41) 114.0(9) no
O(6) C(43) C(44) 101.5(13) no
O(7) C(43) C(41) 77.2(8) no
O(7) C(43) C(44) 59.7(11) no
C(41) C(43) C(44) 27.6(11) no
O(6) C(44) O(7) 40.3(5) no
O(6) C(44) C(41) 134.1(13) no
O(6) C(44) C(42) 139.5(10) no
O(6) C(44) C(43) 53.7(11) no
O(7) C(44) C(41) 112.7(13) no
O(7) C(44) C(42) 111.0(11) no
O(7) C(44) C(43) 93.8(13) no
C(41) C(44) C(42) 10.7(11) no
C(41) C(44) C(43) 130.5(19) no
C(42) C(44) C(43) 140.4(16) no
O(6) C(45) O(7) 50.7(4) no
O(6) C(45) C(46) 121.1(5) no
O(7) C(45) C(46) 120.1(5) no
O(8) C(46) C(45) 115.5(4) no
O(8) C(47) C(48) 112.2(3) no
O(9) C(48) C(47) 107.7(3) no
O(10) C(50) O(11) 121.3(6) no
O(10) C(50) C(49) 110.9(5) no
O(11) C(50) C(49) 127.8(6) no
O(10) C(51) C(52) 95.2(18) no
O(10) C(51) C(54) 105.9(10) no
C(52) C(51) C(54) 97.6(18) no
O(10) C(52) C(51) 62.6(15) no
O(10) C(52) C(53) 127.5(10) no
O(10) C(52) C(54) 90.6(9) no
C(51) C(52) C(53) 160(2) no
C(51) C(52) C(54) 62.0(16) no
C(53) C(52) C(54) 98.7(10) no
C(51) C(54) C(52) 20.4(7) no
C(11) N(1) H(1) 108.713 no
C(11) N(1) H(2) 109.532 no
C(12) N(1) H(1) 108.904 no
C(12) N(1) H(2) 109.217 no
H(1) N(1) H(2) 109.469 no
Fe(1) C(1) H(3) 125.864 no
C(2) C(1) H(3) 126.154 no
C(5) C(1) H(3) 126.014 no
Fe(1) C(2) H(7) 125.858 no
C(1) C(2) H(7) 125.620 no
C(3) C(2) H(7) 125.218 no
Fe(1) C(3) H(6) 126.528 no
C(2) C(3) H(6) 127.054 no
C(4) C(3) H(6) 126.253 no
Fe(1) C(4) H(5) 125.800 no
C(3) C(4) H(5) 125.727 no
C(5) C(4) H(5) 125.616 no
Fe(1) C(5) H(4) 126.226 no
C(1) C(5) H(4) 126.040 no
C(4) C(5) H(4) 126.289 no
Fe(1) C(6) H(8) 126.203 no
C(7) C(6) H(8) 125.661 no
C(10) C(6) H(8) 126.037 no
Fe(1) C(7) H(9) 126.208 no
C(6) C(7) H(9) 126.528 no
C(8) C(7) H(9) 126.109 no
Fe(1) C(8) H(10) 125.618 no
C(7) C(8) H(10) 125.703 no
C(9) C(8) H(10) 125.653 no
Fe(1) C(9) H(11) 126.241 no
C(8) C(9) H(11) 126.186 no
C(10) C(9) H(11) 126.108 no
N(1) C(11) H(12) 109.270 no
N(1) C(11) H(13) 108.377 no
C(10) C(11) H(12) 108.966 no
C(10) C(11) H(13) 108.537 no
H(12) C(11) H(13) 109.457 no
N(1) C(12) H(14) 108.709 no
N(1) C(12) H(15) 109.007 no
C(13) C(12) H(14) 108.699 no
C(13) C(12) H(15) 108.992 no
H(14) C(12) H(15) 109.465 no
C(13) C(14) H(16) 120.151 no
C(15) C(14) H(16) 119.672 no
C(14) C(15) H(17) 119.394 no
C(16) C(15) H(17) 119.857 no
C(16) C(17) H(18) 119.712 no
C(18) C(17) H(18) 118.922 no
C(13) C(18) H(19) 119.894 no
C(17) C(18) H(19) 120.165 no
C(16) C(19) H(20) 108.136 no
C(16) C(19) H(21) 108.268 no
C(20) C(19) H(20) 108.173 no
C(20) C(19) H(21) 108.385 no
H(20) C(19) H(21) 109.463 no
C(19) C(20) H(22) 108.225 no
C(19) C(20) H(23) 108.445 no
C(21) C(20) H(22) 107.869 no
C(21) C(20) H(23) 108.545 no
H(22) C(20) H(23) 109.451 no
C(20) C(21) H(24) 108.277 no
C(20) C(21) H(25) 107.620 no
C(22) C(21) H(24) 108.968 no
C(22) C(21) H(25) 107.138 no
H(24) C(21) H(25) 109.466 no
C(21) C(22) H(26) 110.541 no
C(21) C(22) H(27) 109.017 no
C(21) C(22) H(28) 108.854 no
H(26) C(22) H(27) 109.469 no
H(26) C(22) H(28) 109.467 no
H(27) C(22) H(28) 109.475 no
C(23) C(24) H(29) 120.159 no
C(25) C(24) H(29) 120.294 no
C(24) C(25) H(30) 119.355 no
C(26) C(25) H(30) 119.346 no
C(25) C(26) H(31) 120.136 no
C(27) C(26) H(31) 120.098 no
C(26) C(27) H(32) 119.972 no
C(28) C(27) H(32) 120.117 no
O(1) C(29) H(33) 109.651 no
O(1) C(29) H(34) 110.237 no
C(30) C(29) H(33) 109.758 no
C(30) C(29) H(34) 109.911 no
H(33) C(29) H(34) 109.471 no
O(2) C(30) H(35) 109.619 no
O(2) C(30) H(36) 109.466 no
C(29) C(30) H(35) 109.839 no
C(29) C(30) H(36) 109.677 no
H(35) C(30) H(36) 109.463 no
O(2) C(31) H(37) 109.791 no
O(2) C(31) H(38) 109.862 no
C(32) C(31) H(37) 109.807 no
C(32) C(31) H(38) 109.793 no
H(37) C(31) H(38) 109.458 no
O(3) C(32) H(39) 109.713 no
O(3) C(32) H(40) 109.635 no
C(31) C(32) H(39) 109.719 no
C(31) C(32) H(40) 109.649 no
H(39) C(32) H(40) 109.459 no
O(3) C(33) H(41) 108.933 no
O(3) C(33) H(42) 109.331 no
C(34) C(33) H(41) 108.633 no
C(34) C(33) H(42) 109.327 no
H(41) C(33) H(42) 109.470 no
O(4) C(34) H(43) 110.212 no
O(4) C(34) H(44) 110.337 no
C(33) C(34) H(43) 110.356 no
C(33) C(34) H(44) 110.507 no
H(43) C(34) H(44) 109.457 no
C(35) C(36) H(45) 120.435 no
C(37) C(36) H(45) 121.330 no
C(36) C(37) H(46) 118.380 no
C(38) C(37) H(46) 120.523 no
C(37) C(38) H(47) 119.039 no
C(39) C(38) H(47) 120.583 no
C(38) C(39) H(48) 119.513 no
C(40) C(39) H(48) 120.036 no
O(8) C(46) H(49) 106.074 no
O(8) C(46) H(50) 106.088 no
C(45) C(46) H(49) 110.075 no
C(45) C(46) H(50) 109.540 no
H(49) C(46) H(50) 109.335 no
O(8) C(47) H(51) 105.800 no
O(8) C(47) H(52) 105.873 no
C(48) C(47) H(51) 111.694 no
C(48) C(47) H(52) 111.874 no
H(51) C(47) H(52) 109.052 no
O(9) C(48) H(53) 107.470 no
O(9) C(48) H(54) 108.120 no
C(47) C(48) H(53) 111.958 no
C(47) C(48) H(54) 112.146 no
H(53) C(48) H(54) 109.260 no
C(50) C(49) H(55) 109.575 no
C(50) C(49) H(56) 109.530 no
C(50) C(49) H(57) 109.397 no
H(55) C(49) H(56) 109.438 no
H(55) C(49) H(57) 109.442 no
H(56) C(49) H(57) 109.445 no

loop_
_geom_bond_atom_site_label_1
_geom_bond_atom_site_label_2
_geom_bond_distance
_geom_bond_publ_flag
Fe(1) C(1) 2.044(5) no
Fe(1) C(2) 2.022(5) no
Fe(1) C(3) 2.038(5) no
Fe(1) C(4) 2.044(4) no
Fe(1) C(5) 2.048(4) no
Fe(1) C(6) 2.042(4) no
Fe(1) C(7) 2.057(5) no
Fe(1) C(8) 2.049(4) no
Fe(1) C(9) 2.047(4) no
Fe(1) C(10) 2.030(4) no
P(1) F(1) 1.593(3) no
P(1) F(2) 1.592(4) no
P(1) F(3) 1.566(4) no
P(1) F(4) 1.590(4) no
P(1) F(5) 1.603(3) no
P(1) F(6) 1.596(4) no
O(1) C(28) 1.372(5) no
O(1) C(29) 1.432(5) no
O(2) C(30) 1.434(5) no
O(2) C(31) 1.423(5) no
O(3) C(32) 1.429(5) no
O(3) C(33) 1.433(5) no
O(4) C(34) 1.439(5) no
O(4) C(35) 1.367(5) no
O(5) C(40) 1.364(6) no
O(5) C(41) 1.495(14) no
O(5) C(42) 1.462(15) no
O(6) O(7) 1.125(8) no
O(6) C(43) 1.423(11) no
O(6) C(44) 1.731(14) no
O(6) C(45) 1.309(8) no
O(7) C(43) 1.662(12) no
O(7) C(44) 1.439(13) no
O(7) C(45) 1.319(8) no
O(8) C(46) 1.380(6) no
O(8) C(47) 1.422(5) no
O(9) C(23) 1.364(5) no
O(9) C(48) 1.445(5) no
O(10) C(50) 1.300(8) no
O(10) C(51) 1.435(11) no
O(10) C(52) 1.610(15) no
O(11) C(50) 1.201(8) no
N(1) C(11) 1.509(5) no
N(1) C(12) 1.498(5) no
C(1) C(2) 1.396(7) no
C(1) C(5) 1.425(6) no
C(2) C(3) 1.422(7) no
C(3) C(4) 1.420(6) no
C(4) C(5) 1.410(7) no
C(6) C(7) 1.423(6) no
C(6) C(10) 1.432(6) no
C(7) C(8) 1.444(7) no
C(8) C(9) 1.416(6) no
C(9) C(10) 1.437(6) no
C(10) C(11) 1.490(5) no
C(12) C(13) 1.499(6) no
C(13) C(14) 1.398(6) no
C(13) C(18) 1.379(6) no
C(14) C(15) 1.387(7) no
C(15) C(16) 1.402(8) no
C(16) C(17) 1.369(7) no
C(16) C(19) 1.508(7) no
C(17) C(18) 1.406(7) no
C(19) C(20) 1.468(9) no
C(20) C(21) 1.555(8) no
C(21) C(22) 1.522(9) no
C(23) C(24) 1.395(6) no
C(23) C(28) 1.413(6) no
C(24) C(25) 1.396(7) no
C(25) C(26) 1.372(7) no
C(26) C(27) 1.400(7) no
C(27) C(28) 1.387(6) no
C(29) C(30) 1.505(6) no
C(31) C(32) 1.500(6) no
C(33) C(34) 1.515(6) no
C(35) C(36) 1.388(7) no
C(35) C(40) 1.406(7) no
C(36) C(37) 1.403(8) no
C(37) C(38) 1.374(12) no
C(38) C(39) 1.367(11) no
C(39) C(40) 1.387(7) no
C(41) C(42) 0.575(19) no
C(41) C(43) 1.514(18) no
C(41) C(44) 0.923(18) no
C(42) C(44) 1.455(19) no
C(43) C(44) 0.74(2) no
C(45) C(46) 1.453(7) no
C(47) C(48) 1.513(6) no
C(49) C(50) 1.505(8) no
C(51) C(52) 0.611(17) no
C(51) C(54) 1.547(19) no
C(52) C(53) 1.535(16) no
C(52) C(54) 1.74(2) no
N(1) H(1) 0.950 no
N(1) H(2) 0.950 no
C(1) H(3) 0.950 no
C(2) H(7) 0.950 no
C(3) H(6) 0.950 no
C(4) H(5) 0.950 no
C(5) H(4) 0.950 no
C(6) H(8) 0.950 no
C(7) H(9) 0.950 no
C(8) H(10) 0.950 no
C(9) H(11) 0.950 no
C(11) H(12) 0.950 no
C(11) H(13) 0.950 no
C(12) H(14) 0.950 no
C(12) H(15) 0.950 no
C(14) H(16) 0.950 no
C(15) H(17) 0.950 no
C(17) H(18) 0.950 no
C(18) H(19) 0.950 no
C(19) H(20) 0.950 no
C(19) H(21) 0.950 no
C(20) H(22) 0.950 no
C(20) H(23) 0.950 no
C(21) H(24) 0.950 no
C(21) H(25) 0.950 no
C(22) H(26) 0.950 no
C(22) H(27) 0.950 no
C(22) H(28) 0.950 no
C(24) H(29) 0.950 no
C(25) H(30) 0.950 no
C(26) H(31) 0.950 no
C(27) H(32) 0.950 no
C(29) H(33) 0.950 no
C(29) H(34) 0.950 no
C(30) H(35) 0.950 no
C(30) H(36) 0.950 no
C(31) H(37) 0.950 no
C(31) H(38) 0.950 no
C(32) H(39) 0.950 no
C(32) H(40) 0.950 no
C(33) H(41) 0.950 no
C(33) H(42) 0.950 no
C(34) H(43) 0.950 no
C(34) H(44) 0.950 no
C(36) H(45) 0.950 no
C(37) H(46) 0.950 no
C(38) H(47) 0.950 no
C(39) H(48) 0.950 no
C(46) H(49) 0.970 no
C(46) H(50) 0.970 no
C(47) H(51) 0.970 no
C(47) H(52) 0.970 no
C(48) H(53) 0.970 no
C(48) H(54) 0.970 no
C(49) H(55) 0.960 no
C(49) H(56) 0.960 no
C(49) H(57) 0.960 no

loop_
_geom_hbond_atom_site_label_D
_geom_hbond_atom_site_label_H
_geom_hbond_atom_site_label_A
_geom_hbond_distance_DA
_geom_hbond_distance_DH
_geom_hbond_distance_HA
_geom_hbond_angle_DHA
_geom_hbond_publ_flag
N(1) H(1) O(2) 2.968(4) 0.950 2.146 144.1 yes
N(1) H(1) O(3) 2.948(4) 0.950 2.175 137.8 yes

loop_
_geom_torsion_atom_site_label_1
_geom_torsion_atom_site_label_2
_geom_torsion_atom_site_label_3
_geom_torsion_atom_site_label_4
_geom_torsion
_geom_torsion_publ_flag
C(1) Fe(1) C(2) C(1) -0.00(19) no
C(1) Fe(1) C(2) C(3) 119.7(3) no
C(2) Fe(1) C(1) C(2) 0.00(18) no
C(2) Fe(1) C(1) C(5) -119.3(3) no
C(1) Fe(1) C(3) C(2) -37.02(17) no
C(1) Fe(1) C(3) C(4) 81.0(2) no
C(3) Fe(1) C(1) C(2) 37.77(17) no
C(3) Fe(1) C(1) C(5) -81.6(2) no
C(1) Fe(1) C(4) C(3) -82.0(2) no
C(1) Fe(1) C(4) C(5) 38.00(18) no
C(4) Fe(1) C(1) C(2) 81.7(2) no
C(4) Fe(1) C(1) C(5) -37.60(18) no
C(1) Fe(1) C(5) C(1) -0.0(2) no
C(1) Fe(1) C(5) C(4) -119.0(4) no
C(5) Fe(1) C(1) C(2) 119.3(4) no
C(5) Fe(1) C(1) C(5) 0.00(19) no
C(1) Fe(1) C(6) C(7) -124.86(17) no
C(1) Fe(1) C(6) C(10) 115.44(17) no
C(6) Fe(1) C(1) C(2) -122.25(17) no
C(6) Fe(1) C(1) C(5) 118.40(18) no
C(1) Fe(1) C(7) C(6) 74.2(3) no
C(1) Fe(1) C(7) C(8) -166.63(16) no
C(7) Fe(1) C(1) C(2) -163.23(16) no
C(7) Fe(1) C(1) C(5) 77.4(3) no
C(1) Fe(1) C(9) C(8) -167.6(4) no
C(1) Fe(1) C(9) C(10) -48.2(5) no
C(9) Fe(1) C(1) C(2) -44.8(5) no
C(9) Fe(1) C(1) C(5) -164.1(3) no
C(1) Fe(1) C(10) C(6) -82.4(2) no
C(1) Fe(1) C(10) C(9) 158.62(17) no
C(1) Fe(1) C(10) C(11) 38.2(4) no
C(10) Fe(1) C(1) C(2) -79.2(3) no
C(10) Fe(1) C(1) C(5) 161.49(15) no
C(2) Fe(1) C(3) C(2) -0.00(18) no
C(2) Fe(1) C(3) C(4) 118.0(3) no
C(3) Fe(1) C(2) C(1) -119.7(3) no
C(3) Fe(1) C(2) C(3) 0.00(18) no
C(2) Fe(1) C(4) C(3) -38.59(18) no
C(2) Fe(1) C(4) C(5) 81.4(2) no
C(4) Fe(1) C(2) C(1) -81.39(19) no
C(4) Fe(1) C(2) C(3) 38.33(17) no
C(2) Fe(1) C(5) C(1) 37.29(18) no
C(2) Fe(1) C(5) C(4) -81.7(2) no
C(5) Fe(1) C(2) C(1) -37.82(17) no
C(5) Fe(1) C(2) C(3) 81.91(19) no
C(2) Fe(1) C(6) C(7) -165.82(17) no
C(2) Fe(1) C(6) C(10) 74.5(3) no
C(6) Fe(1) C(2) C(1) 76.2(2) no
C(6) Fe(1) C(2) C(3) -164.12(15) no
C(2) Fe(1) C(8) C(7) -163.2(3) no
C(2) Fe(1) C(8) C(9) -43.2(5) no
C(8) Fe(1) C(2) C(1) -169.4(3) no
C(8) Fe(1) C(2) C(3) -49.7(5) no
C(2) Fe(1) C(9) C(8) 160.89(16) no
C(2) Fe(1) C(9) C(10) -79.7(2) no
C(9) Fe(1) C(2) C(1) 159.79(15) no
C(9) Fe(1) C(2) C(3) -80.5(2) no
C(2) Fe(1) C(10) C(6) -123.60(17) no
C(2) Fe(1) C(10) C(9) 117.46(18) no
C(2) Fe(1) C(10) C(11) -2.9(3) no
C(10) Fe(1) C(2) C(1) 117.38(16) no
C(10) Fe(1) C(2) C(3) -122.90(16) no
C(3) Fe(1) C(4) C(3) 0.0(2) no
C(3) Fe(1) C(4) C(5) 120.0(4) no
C(4) Fe(1) C(3) C(2) -118.0(3) no
C(4) Fe(1) C(3) C(4) 0.00(19) no
C(3) Fe(1) C(5) C(1) 81.6(2) no
C(3) Fe(1) C(5) C(4) -37.38(18) no
C(5) Fe(1) C(3) C(2) -81.0(2) no
C(5) Fe(1) C(3) C(4) 37.02(18) no
C(3) Fe(1) C(7) C(6) -164.3(4) no
C(3) Fe(1) C(7) C(8) -45.1(5) no
C(7) Fe(1) C(3) C(2) -168.7(4) no
C(7) Fe(1) C(3) C(4) -50.7(5) no
C(3) Fe(1) C(8) C(7) 161.20(16) no
C(3) Fe(1) C(8) C(9) -78.8(3) no
C(8) Fe(1) C(3) C(2) 158.41(16) no
C(8) Fe(1) C(3) C(4) -83.6(3) no
C(3) Fe(1) C(9) C(8) 118.51(18) no
C(3) Fe(1) C(9) C(10) -122.11(18) no
C(9) Fe(1) C(3) C(2) 116.88(17) no
C(9) Fe(1) C(3) C(4) -125.11(17) no
C(3) Fe(1) C(10) C(6) -164.77(17) no
C(3) Fe(1) C(10) C(9) 76.3(2) no
C(3) Fe(1) C(10) C(11) -44.1(4) no
C(10) Fe(1) C(3) C(2) 75.0(3) no
C(10) Fe(1) C(3) C(4) -167.01(14) no
C(4) Fe(1) C(5) C(1) 119.0(4) no
C(4) Fe(1) C(5) C(4) 0.00(19) no
C(5) Fe(1) C(4) C(3) -120.0(4) no
C(5) Fe(1) C(4) C(5) 0.0(2) no
C(4) Fe(1) C(6) C(7) -50.6(5) no
C(4) Fe(1) C(6) C(10) -170.3(4) no
C(6) Fe(1) C(4) C(3) -164.4(4) no
C(6) Fe(1) C(4) C(5) -44.4(5) no
C(4) Fe(1) C(7) C(6) 158.98(17) no
C(4) Fe(1) C(7) C(8) -81.8(2) no
C(7) Fe(1) C(4) C(3) 158.98(17) no
C(7) Fe(1) C(4) C(5) -81.0(3) no
C(4) Fe(1) C(8) C(7) 117.94(17) no
C(4) Fe(1) C(8) C(9) -122.08(18) no
C(8) Fe(1) C(4) C(3) 115.41(19) no
C(8) Fe(1) C(4) C(5) -124.57(19) no
C(4) Fe(1) C(9) C(8) 77.9(3) no
C(4) Fe(1) C(9) C(10) -162.72(16) no
C(9) Fe(1) C(4) C(3) 73.3(3) no
C(9) Fe(1) C(4) C(5) -166.67(15) no
C(5) Fe(1) C(6) C(7) -82.6(2) no
C(5) Fe(1) C(6) C(10) 157.70(17) no
C(6) Fe(1) C(5) C(1) -79.8(3) no
C(6) Fe(1) C(5) C(4) 161.25(15) no
C(5) Fe(1) C(7) C(6) 116.50(18) no
C(5) Fe(1) C(7) C(8) -124.31(17) no
C(7) Fe(1) C(5) C(1) -122.82(18) no
C(7) Fe(1) C(5) C(4) 118.22(19) no
C(5) Fe(1) C(8) C(7) 76.4(3) no
C(5) Fe(1) C(8) C(9) -163.57(17) no
C(8) Fe(1) C(5) C(1) -165.40(18) no
C(8) Fe(1) C(5) C(4) 75.6(3) no
C(5) Fe(1) C(10) C(6) -52.1(5) no
C(5) Fe(1) C(10) C(9) -171.1(4) no
C(5) Fe(1) C(10) C(11) 68.6(5) no
C(10) Fe(1) C(5) C(1) -42.3(5) no
C(10) Fe(1) C(5) C(4) -161.3(3) no
C(6) Fe(1) C(7) C(6) 0.00(17) no
C(6) Fe(1) C(7) C(8) 119.2(3) no
C(7) Fe(1) C(6) C(7) 0.00(18) no
C(7) Fe(1) C(6) C(10) -119.7(3) no
C(6) Fe(1) C(8) C(7) -37.58(15) no
C(6) Fe(1) C(8) C(9) 82.40(18) no
C(8) Fe(1) C(6) C(7) 38.08(16) no
C(8) Fe(1) C(6) C(10) -81.61(18) no
C(6) Fe(1) C(9) C(8) -81.33(17) no
C(6) Fe(1) C(9) C(10) 38.06(15) no
C(9) Fe(1) C(6) C(7) 81.54(17) no
C(9) Fe(1) C(6) C(10) -38.15(15) no
C(6) Fe(1) C(10) C(6) -0.00(16) no
C(6) Fe(1) C(10) C(9) -118.9(3) no
C(6) Fe(1) C(10) C(11) 120.7(4) no
C(10) Fe(1) C(6) C(7) 119.7(3) no
C(10) Fe(1) C(6) C(10) 0.00(15) no
C(7) Fe(1) C(8) C(7) -0.00(17) no
C(7) Fe(1) C(8) C(9) 120.0(3) no
C(8) Fe(1) C(7) C(6) -119.2(3) no
C(8) Fe(1) C(7) C(8) -0.00(17) no
C(7) Fe(1) C(9) C(8) -37.68(16) no
C(7) Fe(1) C(9) C(10) 81.70(18) no
C(9) Fe(1) C(7) C(6) -82.17(18) no
C(9) Fe(1) C(7) C(8) 37.02(15) no
C(7) Fe(1) C(10) C(6) 37.30(16) no
C(7) Fe(1) C(10) C(9) -81.63(18) no
C(7) Fe(1) C(10) C(11) 158.0(3) no
C(10) Fe(1) C(7) C(6) -37.79(15) no
C(10) Fe(1) C(7) C(8) 81.40(17) no
C(8) Fe(1) C(9) C(8) 0.00(19) no
C(8) Fe(1) C(9) C(10) 119.4(3) no
C(9) Fe(1) C(8) C(7) -120.0(3) no
C(9) Fe(1) C(8) C(9) -0.00(17) no
C(8) Fe(1) C(10) C(6) 81.61(18) no
C(8) Fe(1) C(10) C(9) -37.32(17) no
C(8) Fe(1) C(10) C(11) -157.7(3) no
C(10) Fe(1) C(8) C(7) -81.90(17) no
C(10) Fe(1) C(8) C(9) 38.08(16) no
C(9) Fe(1) C(10) C(6) 118.9(3) no
C(9) Fe(1) C(10) C(9) 0.00(16) no
C(9) Fe(1) C(10) C(11) -120.4(4) no
C(10) Fe(1) C(9) C(8) -119.4(3) no
C(10) Fe(1) C(9) C(10) -0.00(15) no
C(28) O(1) C(29) C(30) -171.7(3) no
C(29) O(1) C(28) C(23) 168.9(3) no
C(29) O(1) C(28) C(27) -11.4(5) no
C(30) O(2) C(31) C(32) 170.6(3) no
C(31) O(2) C(30) C(29) -174.4(3) no
C(32) O(3) C(33) C(34) -92.7(4) no
C(33) O(3) C(32) C(31) 171.0(3) no
C(34) O(4) C(35) C(36) -7.6(5) no
C(34) O(4) C(35) C(40) 170.5(3) no
C(35) O(4) C(34) C(33) -179.7(3) no
C(40) O(5) C(41) C(42) -9.2(16) no
C(40) O(5) C(41) C(43) 167.0(5) no
C(40) O(5) C(41) C(44) -174.0(11) no
C(41) O(5) C(40) C(35) -165.5(7) no
C(41) O(5) C(40) C(39) 15.0(9) no
C(40) O(5) C(42) C(41) 172.5(13) no
C(40) O(5) C(42) C(44) 179.9(6) no
C(42) O(5) C(40) C(35) -169.1(7) no
C(42) O(5) C(40) C(39) 11.4(8) no
C(41) O(5) C(42) C(41) 0.0(13) no
C(41) O(5) C(42) C(44) 7.5(15) no
C(42) O(5) C(41) C(42) 0.0(15) no
C(42) O(5) C(41) C(43) 176(3) no
C(42) O(5) C(41) C(44) -165(3) no
O(7) O(6) C(43) O(7) 0.0(3) no
O(7) O(6) C(43) C(41) 30.8(8) no
O(7) O(6) C(43) C(44) 4.9(9) no
C(43) O(6) O(7) C(43) 0.0(4) no
C(43) O(6) O(7) C(44) -2.5(5) no
C(43) O(6) O(7) C(45) 121.2(5) no
O(7) O(6) C(44) O(7) -0.0(3) no
O(7) O(6) C(44) C(41) 71.7(16) no
O(7) O(6) C(44) C(42) 58.2(13) no
O(7) O(6) C(44) C(43) -174.1(12) no
C(44) O(6) O(7) C(43) 2.5(5) no
C(44) O(6) O(7) C(44) 0.0(5) no
C(44) O(6) O(7) C(45) 123.7(6) no
O(7) O(6) C(45) O(7) -0.0(3) no
O(7) O(6) C(45) C(46) -105.3(6) no
C(45) O(6) O(7) C(43) -121.2(4) no
C(45) O(6) O(7) C(44) -123.7(4) no
C(45) O(6) O(7) C(45) -0.0(3) no
C(43) O(6) C(44) O(7) 174.1(15) no
C(43) O(6) C(44) C(41) -114(3) no
C(43) O(6) C(44) C(42) -128(3) no
C(43) O(6) C(44) C(43) -0.0(10) no
C(44) O(6) C(43) O(7) -4.9(13) no
C(44) O(6) C(43) C(41) 25.9(10) no
C(44) O(6) C(43) C(44) -0.0(9) no
C(43) O(6) C(45) O(7) -66.6(7) no
C(43) O(6) C(45) C(46) -171.9(7) no
C(45) O(6) C(43) O(7) 57.6(5) no
C(45) O(6) C(43) C(41) 88.4(8) no
C(45) O(6) C(43) C(44) 62.5(11) no
C(44) O(6) C(45) O(7) -44.3(5) no
C(44) O(6) C(45) C(46) -149.7(6) no
C(45) O(6) C(44) O(7) 50.1(5) no
C(45) O(6) C(44) C(41) 121.8(16) no
C(45) O(6) C(44) C(42) 108.2(13) no
C(45) O(6) C(44) C(43) -124.1(9) no
O(6) O(7) C(43) O(6) 0.0(4) no
O(6) O(7) C(43) C(41) -151.3(7) no
O(6) O(7) C(43) C(44) -174.4(10) no
O(6) O(7) C(44) O(6) 0.0(3) no
O(6) O(7) C(44) C(41) -132.4(12) no
O(6) O(7) C(44) C(42) -143.8(9) no
O(6) O(7) C(44) C(43) 4.7(10) no
O(6) O(7) C(45) O(6) -0.0(3) no
O(6) O(7) C(45) C(46) 107.2(6) no
C(43) O(7) C(44) O(6) -4.7(12) no
C(43) O(7) C(44) C(41) -137(2) no
C(43) O(7) C(44) C(42) -148.5(18) no
C(43) O(7) C(44) C(43) -0.0(8) no
C(44) O(7) C(43) O(6) 174.4(14) no
C(44) O(7) C(43) C(41) 23.1(11) no
C(44) O(7) C(43) C(44) -0.0(11) no
C(43) O(7) C(45) O(6) 47.0(5) no
C(43) O(7) C(45) C(46) 154.2(6) no
C(45) O(7) C(43) O(6) -51.2(5) no
C(45) O(7) C(43) C(41) 157.4(5) no
C(45) O(7) C(43) C(44) 134.3(8) no
C(44) O(7) C(45) O(6) 68.0(8) no
C(44) O(7) C(45) C(46) 175.2(8) no
C(45) O(7) C(44) O(6) -57.0(6) no
C(45) O(7) C(44) C(41) 170.6(10) no
C(45) O(7) C(44) C(42) 159.2(7) no
C(45) O(7) C(44) C(43) -52.3(13) no
C(46) O(8) C(47) C(48) 86.2(5) no
C(47) O(8) C(46) C(45) 176.7(4) no
C(23) O(9) C(48) C(47) 176.1(3) no
C(48) O(9) C(23) C(24) 9.0(5) no
C(48) O(9) C(23) C(28) -171.6(3) no
C(50) O(10) C(51) C(52) 61.3(13) no
C(50) O(10) C(51) C(54) 160.8(5) no
C(51) O(10) C(50) O(11) -1.3(10) no
C(51) O(10) C(50) C(49) 179.0(6) no
C(50) O(10) C(52) C(51) -128.1(11) no
C(50) O(10) C(52) C(53) 72.8(11) no
C(50) O(10) C(52) C(54) 174.3(5) no
C(52) O(10) C(50) O(11) 19.4(9) no
C(52) O(10) C(50) C(49) -160.4(6) no
C(51) O(10) C(52) C(51) -0.0(11) no
C(51) O(10) C(52) C(53) -159(3) no
C(51) O(10) C(52) C(54) -57.6(15) no
C(52) O(10) C(51) C(52) -0.0(12) no
C(52) O(10) C(51) C(54) 99.5(17) no
C(11) N(1) C(12) C(13) -177.8(3) no
C(12) N(1) C(11) C(10) -173.0(3) no
Fe(1) C(1) C(2) Fe(1) -0.000(19) no
Fe(1) C(1) C(2) C(3) -59.8(3) no
Fe(1) C(1) C(5) Fe(1) 0.000(17) no
Fe(1) C(1) C(5) C(4) 59.5(3) no
C(2) C(1) C(5) Fe(1) -58.8(3) no
C(2) C(1) C(5) C(4) 0.7(5) no
C(5) C(1) C(2) Fe(1) 59.2(3) no
C(5) C(1) C(2) C(3) -0.6(5) no
Fe(1) C(2) C(3) Fe(1) 0.000(14) no
Fe(1) C(2) C(3) C(4) -59.9(3) no
C(1) C(2) C(3) Fe(1) 60.2(3) no
C(1) C(2) C(3) C(4) 0.3(5) no
Fe(1) C(3) C(4) Fe(1) 0.000(15) no
Fe(1) C(3) C(4) C(5) -59.2(3) no
C(2) C(3) C(4) Fe(1) 59.3(3) no
C(2) C(3) C(4) C(5) 0.1(5) no
Fe(1) C(4) C(5) Fe(1) 0.000(18) no
Fe(1) C(4) C(5) C(1) -59.3(3) no
C(3) C(4) C(5) Fe(1) 58.8(3) no
C(3) C(4) C(5) C(1) -0.5(5) no
Fe(1) C(6) C(7) Fe(1) 0.000(15) no
Fe(1) C(6) C(7) C(8) -58.7(3) no
Fe(1) C(6) C(10) Fe(1) -0.000(15) no
Fe(1) C(6) C(10) C(9) 59.85(19) no
Fe(1) C(6) C(10) C(11) -117.4(3) no
C(7) C(6) C(10) Fe(1) -59.5(3) no
C(7) C(6) C(10) C(9) 0.4(4) no
C(7) C(6) C(10) C(11) -176.9(3) no
C(10) C(6) C(7) Fe(1) 58.6(3) no
C(10) C(6) C(7) C(8) -0.0(4) no
Fe(1) C(7) C(8) Fe(1) 0.000(13) no
Fe(1) C(7) C(8) C(9) -59.0(3) no
C(6) C(7) C(8) Fe(1) 58.7(3) no
C(6) C(7) C(8) C(9) -0.3(4) no
Fe(1) C(8) C(9) Fe(1) -0.000(15) no
Fe(1) C(8) C(9) C(10) -58.5(2) no
C(7) C(8) C(9) Fe(1) 59.0(3) no
C(7) C(8) C(9) C(10) 0.6(4) no
Fe(1) C(9) C(10) Fe(1) -0.000(15) no
Fe(1) C(9) C(10) C(6) -59.76(19) no
Fe(1) C(9) C(10) C(11) 117.5(3) no
C(8) C(9) C(10) Fe(1) 59.2(3) no
C(8) C(9) C(10) C(6) -0.6(4) no
C(8) C(9) C(10) C(11) 176.7(3) no
Fe(1) C(10) C(11) N(1) -158.6(2) no
C(6) C(10) C(11) N(1) -70.2(5) no
C(9) C(10) C(11) N(1) 113.0(4) no
N(1) C(12) C(13) C(14) -81.3(4) no
N(1) C(12) C(13) C(18) 98.8(4) no
C(12) C(13) C(14) C(15) -178.5(4) no
C(12) C(13) C(18) C(17) -180.0(3) no
C(14) C(13) C(18) C(17) 0.1(6) no
C(18) C(13) C(14) C(15) 1.5(6) no
C(13) C(14) C(15) C(16) -1.9(8) no
C(14) C(15) C(16) C(17) 0.6(8) no
C(14) C(15) C(16) C(19) -179.2(4) no
C(15) C(16) C(17) C(18) 1.0(7) no
C(15) C(16) C(19) C(20) 91.1(6) no
C(17) C(16) C(19) C(20) -88.8(6) no
C(19) C(16) C(17) C(18) -179.2(5) no
C(16) C(17) C(18) C(13) -1.3(7) no
C(16) C(19) C(20) C(21) -179.1(4) no
C(19) C(20) C(21) C(22) 64.8(7) no
O(9) C(23) C(24) C(25) 179.7(3) no
O(9) C(23) C(28) O(1) 0.8(5) no
O(9) C(23) C(28) C(27) -178.9(3) no
C(24) C(23) C(28) O(1) -179.8(3) no
C(24) C(23) C(28) C(27) 0.5(6) no
C(28) C(23) C(24) C(25) 0.4(6) no
C(23) C(24) C(25) C(26) -1.0(7) no
C(24) C(25) C(26) C(27) 0.8(7) no
C(25) C(26) C(27) C(28) 0.1(7) no
C(26) C(27) C(28) O(1) 179.6(4) no
C(26) C(27) C(28) C(23) -0.8(6) no
O(1) C(29) C(30) O(2) -76.7(4) no
O(2) C(31) C(32) O(3) 55.6(4) no
O(3) C(33) C(34) O(4) -71.9(4) no
O(4) C(35) C(36) C(37) 179.1(4) no
O(4) C(35) C(40) O(5) 1.1(6) no
O(4) C(35) C(40) C(39) -179.4(4) no
C(36) C(35) C(40) O(5) 179.4(4) no
C(36) C(35) C(40) C(39) -1.1(7) no
C(40) C(35) C(36) C(37) 1.0(7) no
C(35) C(36) C(37) C(38) -1.0(8) no
C(36) C(37) C(38) C(39) 1.2(11) no
C(37) C(38) C(39) C(40) -1.3(10) no
C(38) C(39) C(40) O(5) -179.3(6) no
C(38) C(39) C(40) C(35) 1.2(9) no
O(5) C(41) C(42) O(5) 0.00(14) no
O(5) C(41) C(43) O(6) 69.8(12) no
O(5) C(41) C(43) O(7) 90.4(9) no
O(5) C(41) C(43) C(44) 137.4(17) no
O(5) C(41) C(44) O(6) 22(3) no
O(5) C(41) C(44) O(7) 64(2) no
O(5) C(41) C(44) C(43) -53(3) no
C(42) C(41) C(44) O(6) -125(5) no
C(42) C(41) C(44) O(7) -83(6) no
C(42) C(41) C(44) C(43) 160(5) no
C(44) C(41) C(42) O(5) 154(5) no
C(43) C(41) C(44) O(6) 75(3) no
C(43) C(41) C(44) O(7) 117(3) no
C(43) C(41) C(44) C(43) 0.0(10) no
C(44) C(41) C(43) O(6) -68(3) no
C(44) C(41) C(43) O(7) -47(3) no
C(44) C(41) C(43) C(44) 0.0(19) no
O(5) C(42) C(44) O(6) 39.2(18) no
O(5) C(42) C(44) O(7) 75.3(11) no
O(5) C(42) C(44) C(43) -50(3) no
O(6) C(43) C(44) O(6) 0.0(3) no
O(6) C(43) C(44) O(7) -3.8(10) no
O(6) C(43) C(44) C(41) 120.5(17) no
O(6) C(43) C(44) C(42) 126.3(18) no
O(7) C(43) C(44) O(6) 3.8(10) no
O(7) C(43) C(44) O(7) 0.0(2) no
O(7) C(43) C(44) C(41) 124(3) no
O(7) C(43) C(44) C(42) 130(3) no
C(41) C(43) C(44) O(6) -121(2) no
C(41) C(43) C(44) O(7) -124(3) no
C(41) C(43) C(44) C(41) 0.0(11) no
C(41) C(43) C(44) C(42) 5.8(11) no
O(6) C(45) C(46) O(8) 31.2(9) no
O(7) C(45) C(46) O(8) -28.5(9) no
O(8) C(47) C(48) O(9) 70.4(4) no
O(10) C(51) C(52) O(10) -0.00(18) no
O(10) C(51) C(52) C(53) 125(6) no
O(10) C(51) C(52) C(54) 106.9(9) no
O(10) C(51) C(54) C(52) -97.7(12) no
C(52) C(51) C(54) C(52) 0.0(14) no
C(54) C(51) C(52) O(10) -106.9(11) no
C(54) C(51) C(52) C(53) 18(6) no
C(54) C(51) C(52) C(54) -0.0(7) no
O(10) C(52) C(54) C(51) 58.2(11) no
C(51) C(52) C(54) C(51) 0.0(11) no
C(53) C(52) C(54) C(51) -173.7(19) no
